data_4135194
loop_
_publ_author_name
'Yan, Yong'
'Carrington, Elliot J.'
'P\'etuya, R\'emi'
'Whitehead, George F. S.'
'Verma, Ajay'
'Hylton, Rebecca K.'
'Tang, Chiu C.'
'Berry, Neil G.'
'Darling, George R.'
'Dyer, Matthew S.'
'Antypov, Dmytro'
'Katsoulidis, Alexandros P.'
'Rosseinsky, Matthew J.'

_publ_section_title
;
 Amino Acid Residues Determine the Response of Flexible Metal-Organic
 Frameworks to Guests.
;
_journal_name_full 'Journal of the American Chemical Society'
_journal_paper_doi 10.1021/jacs.0c03853
_journal_year 2020
_chemical_formula_moiety 'C6 H5 N3 O3 Zn, 1.23(C3 H6 O)'
_chemical_formula_sum 'C9.68 H12.35 N3 O4.23 Zn'
_chemical_formula_weight 303.68
_space_group_crystal_system trigonal
_space_group_IT_number 161
_space_group_name_Hall 'R 3 -2"c'
_space_group_name_H-M_alt 'R 3 c :H'
_atom_sites_solution_hydrogens geom
_atom_sites_solution_primary dual
_audit_creation_date 2017-06-14
_audit_creation_method
;
Olex2 1.2
(compiled 2017.03.28 svn.r3405 for OlexSys, GUI svn.r5337)
;
_cell_angle_alpha 90
_cell_angle_beta 90
_cell_angle_gamma 120
_cell_formula_units_Z 18
_cell_length_a 27.7811(8)
_cell_length_b 27.7811(8)
_cell_length_c 10.1270(3)
_cell_measurement_reflns_used 10921
_cell_measurement_temperature 100
_cell_measurement_theta_max 29.1340
_cell_measurement_theta_min 2.5390
_cell_volume 6768.8(3)
_computing_cell_refinement 'CrysAlisPro 1.171.38.46 (Rigaku OD, 2015)'
_computing_data_collection 'CrysAlisPro 1.171.38.46 (Rigaku OD, 2015)'
_computing_data_reduction 'CrysAlisPro 1.171.38.46 (Rigaku OD, 2015)'
_computing_molecular_graphics 'Olex2 (Dolomanov et al., 2009)'
_computing_publication_material 'Olex2 (Dolomanov et al., 2009)'
_computing_structure_refinement 'ShelXL (Sheldrick, 2015)'
_computing_structure_solution 'XT (Sheldrick, 2015)'
_diffrn_ambient_temperature 100
_diffrn_detector 'CCD plate'
_diffrn_measured_fraction_theta_full 0.999
_diffrn_measured_fraction_theta_max 1.000
_diffrn_measurement_details
;
List of Runs (angles in degrees, time in seconds):

  # Type    Start    End  Width  t~exp~   \w     \q     \k     \f   Frames
--------------------------------------------------------------------------
  1  \w   -110.00  15.00   1.00    2.00    --  -20.00 -68.00   0.00  125
  2  \w   -110.00  15.00   1.00    2.00    --  -20.00 -68.00 120.00  125
  3  \w   -110.00  15.00   1.00    2.00    --  -20.00 -68.00 240.00  125
  4  \w   -110.00  15.00   1.00    2.00    --  -20.00 -30.00  90.00  125
;
_diffrn_measurement_device 'abstract diffractometer'
_diffrn_measurement_device_type 'dtrek-CrysAlisPro-abstract goniometer imported rigaku-d*trek images'
_diffrn_measurement_method '\w scans'
_diffrn_orient_matrix_type 'CrysAlisPro convention (1999,Acta A55,543-557)'
_diffrn_orient_matrix_UB_11 -0.0134856000
_diffrn_orient_matrix_UB_12 -0.0285695000
_diffrn_orient_matrix_UB_13 0.0171915000
_diffrn_orient_matrix_UB_21 -0.0261934000
_diffrn_orient_matrix_UB_22 -0.0020892000
_diffrn_orient_matrix_UB_23 -0.0111261000
_diffrn_orient_matrix_UB_31 0.0008700000
_diffrn_orient_matrix_UB_32 -0.0070323000
_diffrn_orient_matrix_UB_33 -0.0669159000
_diffrn_radiation_monochromator graphite
_diffrn_radiation_probe x-ray
_diffrn_radiation_type MoK\a
_diffrn_radiation_wavelength 0.71073
_diffrn_reflns_av_R_equivalents 0.0790
_diffrn_reflns_av_unetI/netI 0.0455
_diffrn_reflns_Laue_measured_fraction_full 0.999
_diffrn_reflns_Laue_measured_fraction_max 1.000
_diffrn_reflns_limit_h_max 38
_diffrn_reflns_limit_h_min -38
_diffrn_reflns_limit_k_max 38
_diffrn_reflns_limit_k_min -38
_diffrn_reflns_limit_l_max 14
_diffrn_reflns_limit_l_min -9
_diffrn_reflns_number 31456
_diffrn_reflns_point_group_measured_fraction_full 1.000
_diffrn_reflns_point_group_measured_fraction_max 1.000
_diffrn_reflns_theta_full 25.242
_diffrn_reflns_theta_max 29.566
_diffrn_reflns_theta_min 2.540
_diffrn_source 'fine-focus sealed X-ray tube'
_diffrn_source_type 'Enhance (Mo) X-ray Source'
_exptl_absorpt_coefficient_mu 1.642
_exptl_absorpt_correction_T_max 1.00000
_exptl_absorpt_correction_T_min 0.92537
_exptl_absorpt_correction_type multi-scan
_exptl_absorpt_process_details
;
CrysAlisPro 1.171.38.46 (Rigaku Oxford Diffraction, 2015)
Empirical absorption correction using spherical harmonics,
 implemented in SCALE3 ABSPACK scaling algorithm.
;
_exptl_crystal_colour white
_exptl_crystal_colour_primary white
_exptl_crystal_density_diffrn 1.341
_exptl_crystal_description needle
_exptl_crystal_F_000 2794
_exptl_crystal_preparation 'Solvent Exchanged in Acetone'
_exptl_crystal_size_max 0.2
_exptl_crystal_size_mid 0.02
_exptl_crystal_size_min 0.02
_refine_diff_density_max 1.397
_refine_diff_density_min -0.466
_refine_diff_density_rms 0.129
_refine_ls_abs_structure_details
;
 Refined as an inversion twin.
;
_refine_ls_abs_structure_Flack 0.07(3)
_refine_ls_extinction_method none
_refine_ls_goodness_of_fit_ref 1.060
_refine_ls_hydrogen_treatment constr
_refine_ls_matrix_type full
_refine_ls_number_parameters 157
_refine_ls_number_reflns 3529
_refine_ls_number_restraints 1
_refine_ls_restrained_S_all 1.060
_refine_ls_R_factor_all 0.0675
_refine_ls_R_factor_gt 0.0600
_refine_ls_shift/su_max 0.000
_refine_ls_shift/su_mean 0.000
_refine_ls_structure_factor_coef Fsqd
_refine_ls_weighting_details 'w=1/[\s^2^(Fo^2^)+(0.0922P)^2^+35.8315P] where P=(Fo^2^+2Fc^2^)/3'
_refine_ls_weighting_scheme calc
_refine_ls_wR_factor_gt 0.1529
_refine_ls_wR_factor_ref 0.1573
_reflns_Friedel_coverage 0.991
_reflns_Friedel_fraction_full 1.000
_reflns_Friedel_fraction_max 1.000
_reflns_number_gt 3226
_reflns_number_total 3529
_reflns_threshold_expression 'I > 2\s(I)'
_cod_data_source_file ZnGlyPyr_Acetone_100K.cif
_cod_data_source_block ZnGlyPyr_Acetone_100K
_cod_original_cell_volume 6768.8(4)
_cod_original_sg_symbol_H-M 'R 3 c'
_cod_database_code 4135194
_shelx_shelxl_version_number 2014/7
_shelx_space_group_comment
;
The symmetry employed for this shelxl refinement is uniquely defined
by the following loop, which should always be used as a source of
symmetry information in preference to the above space-group names.
They are only intended as comments.
;
_reflns_odcompleteness_completeness 99.96
_reflns_odcompleteness_iscentric 1
_reflns_odcompleteness_theta 29.50
_olex2_refinement_description
;
1. Twinned data refinement
 Scales: 0.93(4)
 0.07(4)
2. Fixed Uiso
 At 1.2 times of:
  All C(H) groups, All C(H,H) groups, All N(H) groups
 At 1.5 times of:
  All C(H,H,H) groups
3. Others
 Sof(C8)=Sof(H8A)=Sof(H8B)=Sof(H8C)=Sof(O4)=Sof(C9)=Sof(H9A)=Sof(H9B)=Sof(H9C)=
 Sof(C7)=FVAR(1)
 Sof(O5)=Sof(C11)=Sof(H11A)=Sof(H11B)=Sof(H11C)=Sof(C10)=Sof(C12)=Sof(H12A)=
 Sof(H12B)=Sof(H12C)=FVAR(2)
4.a Secondary CH2 refined with riding coordinates:
 C5(H5A,H5B)
4.b Aromatic/amide H refined with riding coordinates:
 N3(H3), C3(H3A), C1(H1)
4.c Idealised Me refined as rotating group:
 C11(H11A,H11B,H11C), C8(H8A,H8B,H8C), C12(H12A,H12B,H12C), C9(H9A,H9B,H9C)
;
_olex2_submission_special_instructions 'No special instructions were received'
_oxdiff_exptl_absorpt_empirical_details
;
Empirical correction (ABSPACK) includes:
- Absorption correction using spherical harmonics
- Frame scaling
- Detector area scaling
;
_oxdiff_exptl_absorpt_empirical_full_max 1.186
_oxdiff_exptl_absorpt_empirical_full_min 0.868

loop_
_space_group_symop_operation_xyz
'x, y, z'
'-y, x-y, z'
'-x+y, -x, z'
'-y, -x, z+1/2'
'-x+y, y, z+1/2'
'x, x-y, z+1/2'
'x+2/3, y+1/3, z+1/3'
'-y+2/3, x-y+1/3, z+1/3'
'-x+y+2/3, -x+1/3, z+1/3'
'-y+2/3, -x+1/3, z+5/6'
'-x+y+2/3, y+1/3, z+5/6'
'x+2/3, x-y+1/3, z+5/6'
'x+1/3, y+2/3, z+2/3'
'-y+1/3, x-y+2/3, z+2/3'
'-x+y+1/3, -x+2/3, z+2/3'
'-y+1/3, -x+2/3, z+7/6'
'-x+y+1/3, y+2/3, z+7/6'
'x+1/3, x-y+2/3, z+7/6'

loop_
_atom_site_label
_atom_site_type_symbol
_atom_site_fract_x
_atom_site_fract_y
_atom_site_fract_z
_atom_site_U_iso_or_equiv
_atom_site_adp_type
_atom_site_occupancy
_atom_site_site_symmetry_order
_atom_site_calc_flag
_atom_site_refinement_flags_posn
_atom_site_refinement_flags_adp
_atom_site_refinement_flags_occupancy
_atom_site_disorder_assembly
_atom_site_disorder_group
Zn01 Zn 0.35874(3) 0.01937(3) 0.33632(9) 0.0184(2) Uani 1 1 d . . . . .
O2 O 0.4089(2) 0.3394(2) 0.6965(5) 0.0229(10) Uani 1 1 d . . . . .
O1 O 0.3673(2) 0.2819(2) 0.5265(5) 0.0261(11) Uani 1 1 d . . . . .
O3 O 0.4287(3) 0.2156(2) 0.7714(5) 0.0299(12) Uani 1 1 d . . . . .
N3 N 0.4412(3) 0.2425(2) 0.5566(6) 0.0220(12) Uani 1 1 d . . . . .
H3 H 0.4412 0.2337 0.4752 0.026 Uiso 1 1 calc R . . . .
N1 N 0.3788(2) 0.0696(2) 0.4883(6) 0.0200(11) Uani 1 1 d . . . . .
N2 N 0.3666(3) 0.0534(3) 0.6172(6) 0.0212(12) Uani 1 1 d . . . . .
C2 C 0.4068(3) 0.1462(3) 0.6095(7) 0.0222(14) Uani 1 1 d . . . . .
C3 C 0.3828(3) 0.0994(3) 0.6901(7) 0.0247(15) Uani 1 1 d . . . . .
H3A H 0.3786 0.0998 0.7811 0.030 Uiso 1 1 calc R . . . .
C5 C 0.4567(3) 0.2987(3) 0.5913(7) 0.0215(13) Uani 1 1 d . . . . .
H5A H 0.4810 0.3237 0.5235 0.026 Uiso 1 1 calc R . . . .
H5B H 0.4772 0.3085 0.6737 0.026 Uiso 1 1 calc R . . . .
C1 C 0.4033(3) 0.1244(3) 0.4835(7) 0.0222(14) Uani 1 1 d . . . . .
H1 H 0.4163 0.1455 0.4068 0.027 Uiso 1 1 calc R . . . .
C4 C 0.4265(3) 0.2035(3) 0.6521(7) 0.0237(14) Uani 1 1 d . . . . .
C6 C 0.4069(3) 0.3066(3) 0.6061(7) 0.0214(13) Uani 1 1 d . . . . .
O5 O 0.2481(5) 0.0636(5) 0.5331(12) 0.063(3) Uiso 0.769(18) 1 d . . P . .
C11 C 0.2904(8) 0.1398(8) 0.389(2) 0.075(5) Uiso 0.769(18) 1 d . . P . .
H11A H 0.3229 0.1705 0.4269 0.112 Uiso 0.769(18) 1 calc GR . P . .
H11B H 0.2719 0.1536 0.3337 0.112 Uiso 0.769(18) 1 calc GR . P . .
H11C H 0.3009 0.1177 0.3373 0.112 Uiso 0.769(18) 1 calc GR . P . .
C10 C 0.2549(8) 0.1077(8) 0.4888(19) 0.065(5) Uiso 0.769(18) 1 d . . P . .
C8 C 0.5545(11) 0.2253(11) 0.769(3) 0.060(7) Uiso 0.456(18) 1 d . . P A 1
H8A H 0.5205 0.1902 0.7694 0.089 Uiso 0.456(18) 1 calc GR . P A 1
H8B H 0.5460 0.2549 0.7663 0.089 Uiso 0.456(18) 1 calc GR . P A 1
H8C H 0.5752 0.2287 0.8477 0.089 Uiso 0.456(18) 1 calc GR . P A 1
C12 C 0.2261(11) 0.1343(11) 0.565(3) 0.103(8) Uiso 0.769(18) 1 d . . P . .
H12A H 0.2090 0.1130 0.6431 0.155 Uiso 0.769(18) 1 calc GR . P . .
H12B H 0.1982 0.1348 0.5099 0.155 Uiso 0.769(18) 1 calc GR . P . .
H12C H 0.2531 0.1717 0.5891 0.155 Uiso 0.769(18) 1 calc GR . P . .
O4 O 0.6274(9) 0.2204(9) 0.656(2) 0.078(7) Uiso 0.456(18) 1 d . . P A 1
C9 C 0.5736(12) 0.2486(12) 0.536(3) 0.065(8) Uiso 0.456(18) 1 d . . P A 1
H9A H 0.5402 0.2193 0.4978 0.098 Uiso 0.456(18) 1 calc GR . P A 1
H9B H 0.6037 0.2602 0.4749 0.098 Uiso 0.456(18) 1 calc GR . P A 1
H9C H 0.5685 0.2796 0.5565 0.098 Uiso 0.456(18) 1 calc GR . P A 1
C7 C 0.5863(11) 0.2287(11) 0.657(3) 0.055(6) Uiso 0.456(18) 1 d . . P A 1

loop_
_atom_site_aniso_label
_atom_site_aniso_U_11
_atom_site_aniso_U_22
_atom_site_aniso_U_33
_atom_site_aniso_U_23
_atom_site_aniso_U_13
_atom_site_aniso_U_12
Zn01 0.0245(4) 0.0232(4) 0.0078(3) -0.0002(3) -0.0002(3) 0.0122(3)
O2 0.031(3) 0.027(3) 0.010(2) -0.0017(19) 0.0031(19) 0.014(2)
O1 0.028(3) 0.036(3) 0.017(3) -0.005(2) -0.002(2) 0.018(2)
O3 0.048(3) 0.032(3) 0.009(2) 0.001(2) 0.002(2) 0.020(3)
N3 0.033(3) 0.027(3) 0.009(3) -0.002(2) 0.000(2) 0.017(3)
N1 0.033(3) 0.023(3) 0.005(2) 0.000(2) 0.000(2) 0.015(2)
N2 0.032(3) 0.024(3) 0.007(3) -0.001(2) -0.001(2) 0.013(2)
C2 0.031(3) 0.030(4) 0.009(3) -0.003(3) 0.000(3) 0.018(3)
C3 0.043(4) 0.021(3) 0.009(3) -0.005(3) 0.001(3) 0.015(3)
C5 0.023(3) 0.025(3) 0.014(3) -0.002(3) -0.001(2) 0.011(3)
C1 0.031(3) 0.022(3) 0.010(3) 0.000(2) -0.001(3) 0.010(3)
C4 0.035(4) 0.027(3) 0.012(3) -0.001(3) 0.001(3) 0.017(3)
C6 0.032(3) 0.024(3) 0.012(3) 0.001(2) 0.001(3) 0.017(3)

loop_
_atom_type_symbol
_atom_type_description
_atom_type_scat_dispersion_real
_atom_type_scat_dispersion_imag
_atom_type_scat_source
C C 0.0033 0.0016 'International Tables Vol C Tables 4.2.6.8 and 6.1.1.4'
H H 0.0000 0.0000 'International Tables Vol C Tables 4.2.6.8 and 6.1.1.4'
N N 0.0061 0.0033 'International Tables Vol C Tables 4.2.6.8 and 6.1.1.4'
O O 0.0106 0.0060 'International Tables Vol C Tables 4.2.6.8 and 6.1.1.4'
Zn Zn 0.2839 1.4301 'International Tables Vol C Tables 4.2.6.8 and 6.1.1.4'

loop_
_geom_angle_atom_site_label_1
_geom_angle_atom_site_label_2
_geom_angle_atom_site_label_3
_geom_angle
_geom_angle_site_symmetry_1
_geom_angle_site_symmetry_3
_geom_angle_publ_flag
O1 Zn01 O2 102.8(2) 10_554 6_554 ?
O1 Zn01 N1 111.2(2) 10_554 . ?
O1 Zn01 N2 109.8(2) 10_554 14_544 ?
N1 Zn01 O2 102.2(2) . 6_554 ?
N1 Zn01 N2 116.7(2) . 14_544 ?
N2 Zn01 O2 113.1(2) 14_544 6_554 ?
C6 O2 Zn01 137.1(5) . 6 ?
C6 O1 Zn01 119.6(5) . 16_554 ?
C5 N3 H3 120.0 . . ?
C4 N3 H3 120.0 . . ?
C4 N3 C5 120.0(6) . . ?
N2 N1 Zn01 125.4(5) . . ?
C1 N1 Zn01 126.2(5) . . ?
C1 N1 N2 108.3(6) . . ?
N1 N2 Zn01 122.2(4) . 9 ?
C3 N2 Zn01 130.1(5) . 9 ?
C3 N2 N1 107.6(6) . . ?
C3 C2 C1 103.5(6) . . ?
C3 C2 C4 126.0(6) . . ?
C1 C2 C4 130.3(7) . . ?
N2 C3 C2 110.1(6) . . ?
N2 C3 H3A 125.0 . . ?
C2 C3 H3A 125.0 . . ?
N3 C5 H5A 109.1 . . ?
N3 C5 H5B 109.1 . . ?
N3 C5 C6 112.4(6) . . ?
H5A C5 H5B 107.8 . . ?
C6 C5 H5A 109.1 . . ?
C6 C5 H5B 109.1 . . ?
N1 C1 C2 110.5(6) . . ?
N1 C1 H1 124.7 . . ?
C2 C1 H1 124.7 . . ?
O3 C4 N3 121.5(7) . . ?
O3 C4 C2 121.2(7) . . ?
N3 C4 C2 117.3(6) . . ?
O2 C6 C5 117.4(6) . . ?
O1 C6 O2 124.4(7) . . ?
O1 C6 C5 118.2(6) . . ?
H11A C11 H11B 109.5 . . ?
H11A C11 H11C 109.5 . . ?
H11B C11 H11C 109.5 . . ?
C10 C11 H11A 109.5 . . ?
C10 C11 H11B 109.5 . . ?
C10 C11 H11C 109.5 . . ?
O5 C10 C11 128.0(18) . . ?
O5 C10 C12 115.9(18) . . ?
C11 C10 C12 115.5(18) . . ?
H8A C8 H8B 109.5 . . ?
H8A C8 H8C 109.5 . . ?
H8B C8 H8C 109.5 . . ?
C7 C8 H8A 109.5 . . ?
C7 C8 H8B 109.5 . . ?
C7 C8 H8C 109.5 . . ?
C10 C12 H12A 109.5 . . ?
C10 C12 H12B 109.5 . . ?
C10 C12 H12C 109.5 . . ?
H12A C12 H12B 109.5 . . ?
H12A C12 H12C 109.5 . . ?
H12B C12 H12C 109.5 . . ?
H9A C9 H9B 109.5 . . ?
H9A C9 H9C 109.5 . . ?
H9B C9 H9C 109.5 . . ?
C7 C9 H9A 109.5 . . ?
C7 C9 H9B 109.5 . . ?
C7 C9 H9C 109.5 . . ?
C8 C7 C9 116(2) . . ?
O4 C7 C8 126(3) . . ?
O4 C7 C9 118(3) . . ?

loop_
_geom_bond_atom_site_label_1
_geom_bond_atom_site_label_2
_geom_bond_distance
_geom_bond_site_symmetry_2
_geom_bond_publ_flag
Zn01 O2 1.986(5) 6_554 ?
Zn01 O1 1.962(5) 10_554 ?
Zn01 N1 1.962(6) . ?
Zn01 N2 1.969(6) 14_544 ?
O2 Zn01 1.986(5) 6 ?
O2 C6 1.274(8) . ?
O1 Zn01 1.962(5) 16_554 ?
O1 C6 1.255(9) . ?
O3 C4 1.246(8) . ?
N3 H3 0.8600 . ?
N3 C5 1.440(9) . ?
N3 C4 1.354(9) . ?
N1 N2 1.367(8) . ?
N1 C1 1.322(9) . ?
N2 Zn01 1.969(6) 9 ?
N2 C3 1.343(9) . ?
C2 C3 1.392(10) . ?
C2 C1 1.395(9) . ?
C2 C4 1.466(10) . ?
C3 H3A 0.9300 . ?
C5 H5A 0.9700 . ?
C5 H5B 0.9700 . ?
C5 C6 1.511(10) . ?
C1 H1 0.9300 . ?
O5 C10 1.23(2) . ?
C11 H11A 0.9600 . ?
C11 H11B 0.9600 . ?
C11 H11C 0.9600 . ?
C11 C10 1.38(3) . ?
C10 C12 1.54(3) . ?
C8 H8A 0.9600 . ?
C8 H8B 0.9600 . ?
C8 H8C 0.9600 . ?
C8 C7 1.41(4) . ?
C12 H12A 0.9600 . ?
C12 H12B 0.9600 . ?
C12 H12C 0.9600 . ?
O4 C7 1.27(3) . ?
C9 H9A 0.9600 . ?
C9 H9B 0.9600 . ?
C9 H9C 0.9600 . ?
C9 C7 1.46(4) . ?

loop_
_twin_individual_id
_twin_individual_mass_fraction_refined
1 0.93(4)
2 0.07(4)
